data_1512282
loop_
_publ_author_name
'Gregory, Alex W.'
'Jakubec, Pavol'
'Turner, Paul'
'Dixon, Darren J.'

_publ_section_title
;
 Gold and BINOL-Phosphoric Acid Catalyzed Enantioselective
 Hydroamination/N-Sulfonyliminium Cyclization Cascade.
;
_journal_issue 17
_journal_name_full 'Organic letters'
_journal_page_first 4330
_journal_page_last 4333
_journal_paper_doi 10.1021/ol401784h
_journal_volume 15
_journal_year 2013
_chemical_absolute_configuration ad
_chemical_formula_moiety 'C16 H17 Br N2 O, C H Cl3'
_chemical_formula_sum 'C17 H18 Br Cl3 N2 O'
_chemical_formula_weight 452.60
_chemical_melting_point ?
_space_group_IT_number 19
_symmetry_cell_setting orthorhombic
_symmetry_space_group_name_Hall 'P 2ac 2ab'
_symmetry_space_group_name_H-M 'P 21 21 21'
_atom_sites_solution_hydrogens difmap
_atom_sites_solution_primary other
_audit_creation_date 2013-05-09
_audit_creation_method CRYSTALS_ver_14.52
_cell_angle_alpha 90
_cell_angle_beta 90
_cell_angle_gamma 90
_cell_formula_units_Z 4
_cell_length_a 11.0236(2)
_cell_length_b 12.9544(2)
_cell_length_c 13.4366(2)
_cell_measurement_reflns_used 83413
_cell_measurement_temperature 150
_cell_measurement_theta_max 27
_cell_measurement_theta_min 5
_cell_volume 1918.80(5)
_computing_cell_refinement 'DENZO/SCALEPACK (Otwinowski & Minor, 1997)'
_computing_data_collection 'COLLECT (Nonius, 2001).'
_computing_data_reduction 'DENZO/SCALEPACK (Otwinowski & Minor, 1997)'
_computing_molecular_graphics 'CAMERON (Watkin et al., 1996)'
_computing_publication_material 'CRYSTALS (Betteridge et al., 2003)'
_computing_structure_refinement 'CRYSTALS (Betteridge et al., 2003)'
_computing_structure_solution 'Superflip (Palatinus & Chapuis, 2007)'
_diffrn_ambient_temperature 150
_diffrn_measured_fraction_theta_full 0.989
_diffrn_measured_fraction_theta_max 0.989
_diffrn_measurement_device Area
_diffrn_measurement_device_type 'Nonius KappaCCD'
_diffrn_measurement_method \w
_diffrn_radiation_monochromator graphite
_diffrn_radiation_type 'Mo K\a'
_diffrn_radiation_wavelength 0.71073
_diffrn_reflns_av_R_equivalents 0.087
_diffrn_reflns_limit_h_max 14
_diffrn_reflns_limit_h_min -14
_diffrn_reflns_limit_k_max 16
_diffrn_reflns_limit_k_min -16
_diffrn_reflns_limit_l_max 17
_diffrn_reflns_limit_l_min -17
_diffrn_reflns_number 56832
_diffrn_reflns_theta_full 26.925
_diffrn_reflns_theta_max 27.475
_diffrn_reflns_theta_min 5.159
_diffrn_standards_number 0
_exptl_absorpt_coefficient_mu 2.567
_exptl_absorpt_correction_T_max 0.46
_exptl_absorpt_correction_T_min 0.17
_exptl_absorpt_correction_type multi-scan
_exptl_absorpt_process_details 'DENZO/SCALEPACK (Otwinowski & Minor, 1997)'
_exptl_crystal_colour clear_pale_colourless
_exptl_crystal_density_diffrn 1.567
_exptl_crystal_density_meas ?
_exptl_crystal_density_method 'not measured'
_exptl_crystal_description block
_exptl_crystal_F_000 912
_exptl_crystal_size_max 0.62
_exptl_crystal_size_mid 0.38
_exptl_crystal_size_min 0.30
_refine_diff_density_max 0.42
_refine_diff_density_min -0.44
_refine_ls_abs_structure_details 'Flack (1983), 1893 Friedel-pairs'
_refine_ls_abs_structure_Flack -0.007(8)
_refine_ls_extinction_method None
_refine_ls_goodness_of_fit_ref 1.0001
_refine_ls_hydrogen_treatment constr
_refine_ls_matrix_type full
_refine_ls_number_parameters 255
_refine_ls_number_reflns 4361
_refine_ls_number_restraints 162
_refine_ls_R_factor_all 0.0374
_refine_ls_R_factor_gt 0.0341
_refine_ls_shift/su_max 0.0020766
_refine_ls_shift/su_mean 0.0001238
_refine_ls_structure_factor_coef Fsqd
_refine_ls_weighting_details
;
 Method, part 1, Chebychev polynomial, (Watkin, 1994, Prince, 1982) 
 [weight] = 1.0/[A~0~*T~0~(x)+A~1~*T~1~(x) ... +A~n-1~]*T~n-1~(x)] 
 where A~i~ are the Chebychev coefficients listed below and x= Fcalc/Fmax 
 Method = Robust Weighting (Prince, 1982) 
 W = [weight] * [1-(deltaF/6*sigmaF)^2^]^2^ 
 A~i~ are: 
 69.2 115. 71.6 31.4 7.79 
;
_refine_ls_weighting_scheme calc
_refine_ls_wR_factor_all 0.0832
_refine_ls_wR_factor_gt 0.0808
_refine_ls_wR_factor_ref 0.0832
_reflns_limit_h_max 14
_reflns_limit_h_min -14
_reflns_limit_k_max 16
_reflns_limit_k_min 0
_reflns_limit_l_max 17
_reflns_limit_l_min 0
_reflns_number_gt 4092
_reflns_number_total 4361
_reflns_threshold_expression I>2.0\s(I)
_oxford_diffrn_Wilson_B_factor 3.71
_oxford_diffrn_Wilson_scale 3.06
_oxford_refine_ls_r_factor_ref 0.0374
_oxford_refine_ls_scale 0.6515(14)
_oxford_reflns_number_all 4361
_oxford_reflns_threshold_expression_ref I>-3.0\s(I)
_oxford_structure_analysis_title 015DJD12
_cod_data_source_file ol401784h_si_001.cif
_cod_data_source_block 10b
_cod_depositor_comments
;
The following automatic conversions were performed:

'_chemical_melting_point' value 'not measured' was changed to '?' -
the value is undefined or not given.

'_atom_sites_solution_primary'
value 'Other' changed to 'other' according to
/home/saulius/struct/CIF-dictionaries/cif_core.dic dictionary named
'cif_core.dic' version 2.4.2 from 2011-04-26.

Automatic conversion script
Id: cif_fix_values 1891 2012-01-12 08:04:46Z andrius 

The following automatic conversions were performed:

'_exptl_crystal_density_meas' value 'not measured' was changed to '?'
- the value is perceived as not measured.

Automatic conversion script
Id: cif_fix_values 3008 2015-01-20 13:52:24Z robertas 
;
_cod_original_sg_symbol_H-M 'P 21 21 21 '
_cod_original_formula_sum 'C17 H18 Br1 Cl3 N2 O1'
_cod_database_code 1512282

loop_
_symmetry_equiv_pos_as_xyz
x,y,z
-x+1/2,-y,z+1/2
x+1/2,-y+1/2,-z
-x,y+1/2,-z+1/2

loop_
_atom_site_label
_atom_site_type_symbol
_atom_site_fract_x
_atom_site_fract_y
_atom_site_fract_z
_atom_site_U_iso_or_equiv
_atom_site_occupancy
_atom_site_adp_type
_atom_site_refinement_flags_posn
_atom_site_refinement_flags_occupancy
_atom_site_disorder_assembly
_atom_site_disorder_group
Br1 Br 0.65201(3) 0.67046(3) 1.08633(3) 0.0538 1.0000 Uani . . . .
C2 C 0.6812(2) 0.65084(19) 0.9491(2) 0.0375 1.0000 Uani . . . .
C3 C 0.5948(2) 0.60131(18) 0.89063(19) 0.0304 1.0000 Uani . . . .
N4 N 0.48228(17) 0.56306(15) 0.91457(17) 0.0289 1.0000 Uani . . . .
C5 C 0.4336(2) 0.51801(19) 0.82999(17) 0.0269 1.0000 Uani . . . .
C6 C 0.5127(2) 0.52769(19) 0.75153(19) 0.0299 1.0000 Uani . . . .
C7 C 0.6164(2) 0.58180(19) 0.78843(19) 0.0321 1.0000 Uani . . . .
C8 C 0.7263(2) 0.6159(2) 0.7450(2) 0.0424 1.0000 Uani . . . .
C9 C 0.8085(3) 0.6668(3) 0.8039(3) 0.0480 1.0000 Uani . . . .
C10 C 0.7884(2) 0.6833(2) 0.9055(3) 0.0454 1.0000 Uani . . . .
C11 C 0.4861(3) 0.4819(2) 0.65142(19) 0.0377 1.0000 Uani . . . .
C12 C 0.3845(3) 0.4028(2) 0.66363(19) 0.0366 1.0000 Uani . . . .
N13 N 0.28353(19) 0.44722(18) 0.72179(15) 0.0318 1.0000 Uani . . . .
C14 C 0.3093(2) 0.47060(19) 0.82822(17) 0.0274 1.0000 Uani . . . .
C15 C 0.3064(3) 0.3708(2) 0.88971(19) 0.0361 1.0000 Uani . . . .
C16 C 0.2171(2) 0.5493(2) 0.8680(2) 0.0348 1.0000 Uani . . . .
C17 C 0.0883(3) 0.5161(3) 0.8449(2) 0.0433 1.0000 Uani . . . .
C18 C 0.0731(3) 0.5135(3) 0.7325(2) 0.0475 1.0000 Uani . . . .
C19 C 0.1766(2) 0.4651(2) 0.6760(2) 0.0360 1.0000 Uani . . . .
O20 O 0.16200(19) 0.44316(18) 0.58674(15) 0.0457 1.0000 Uani . . . .
C21 C 0.6761(2) 0.3428(2) 0.9014(2) 0.0530 0.739(8) Uani D P 1 1
Cl22 Cl 0.5983(2) 0.3334(2) 1.01359(14) 0.0620 0.739(8) Uani D P 1 1
Cl23 Cl 0.6434(4) 0.2372(4) 0.8252(3) 0.0789 0.739(8) Uani D P 1 1
Cl24 Cl 0.83178(19) 0.3520(3) 0.9223(3) 0.1103 0.739(8) Uani D P 1 1
C25 C 0.7068(7) 0.3351(4) 0.8686(6) 0.0653 0.261(8) Uani D P 1 2
Cl26 Cl 0.6526(11) 0.3566(4) 0.9885(5) 0.0775 0.261(8) Uani D P 1 2
Cl27 Cl 0.6276(5) 0.2345(8) 0.8120(6) 0.0449 0.261(8) Uani D P 1 2
Cl28 Cl 0.8619(7) 0.3086(6) 0.8709(8) 0.0923 0.261(8) Uani D P 1 2
H81 H 0.7411 0.6060 0.6779 0.0511 1.0000 Uiso R . . .
H91 H 0.8809 0.6888 0.7744 0.0580 1.0000 Uiso R . . .
H101 H 0.8460 0.7155 0.9432 0.0539 1.0000 Uiso R . . .
H111 H 0.5574 0.4481 0.6240 0.0450 1.0000 Uiso R . . .
H112 H 0.4596 0.5355 0.6043 0.0454 1.0000 Uiso R . . .
H121 H 0.4164 0.3434 0.7000 0.0432 1.0000 Uiso R . . .
H122 H 0.3531 0.3786 0.6004 0.0436 1.0000 Uiso R . . .
H151 H 0.2278 0.3397 0.8850 0.0533 1.0000 Uiso R . . .
H152 H 0.3263 0.3876 0.9579 0.0534 1.0000 Uiso R . . .
H153 H 0.3649 0.3239 0.8652 0.0533 1.0000 Uiso R . . .
H161 H 0.2277 0.5547 0.9386 0.0418 1.0000 Uiso R . . .
H162 H 0.2337 0.6164 0.8380 0.0419 1.0000 Uiso R . . .
H171 H 0.0313 0.5647 0.8702 0.0517 1.0000 Uiso R . . .
H172 H 0.0713 0.4491 0.8731 0.0517 1.0000 Uiso R . . .
H181 H 0.0687 0.5825 0.7066 0.0583 1.0000 Uiso R . . .
H182 H 0.0010 0.4749 0.7145 0.0575 1.0000 Uiso R . . .
H211 H 0.6492 0.4053 0.8682 0.0639 0.739(8) Uiso R P 1 1
H251 H 0.6951 0.3976 0.8291 0.0778 0.261(8) Uiso R P 1 2
H41 H 0.4494 0.5652 0.9709 0.0352 1.0000 Uiso R . . .

loop_
_atom_site_aniso_label
_atom_site_aniso_U_11
_atom_site_aniso_U_22
_atom_site_aniso_U_33
_atom_site_aniso_U_23
_atom_site_aniso_U_13
_atom_site_aniso_U_12
Br1 0.05236(17) 0.05674(18) 0.05220(17) -0.01813(14) -0.00665(15) -0.01281(15)
C2 0.0338(13) 0.0294(12) 0.0493(14) -0.0007(10) -0.0014(10) -0.0009(9)
C3 0.0248(10) 0.0280(11) 0.0384(13) 0.0030(9) 0.0029(9) 0.0008(8)
N4 0.0265(9) 0.0308(9) 0.0296(9) 0.0000(8) 0.0008(8) -0.0035(7)
C5 0.0273(11) 0.0266(10) 0.0268(11) 0.0009(8) 0.0003(9) 0.0007(9)
C6 0.0280(11) 0.0317(11) 0.0300(11) 0.0034(9) 0.0047(9) 0.0023(9)
C7 0.0298(12) 0.0283(11) 0.0383(12) 0.0066(9) 0.0069(9) 0.0008(9)
C8 0.0327(13) 0.0425(15) 0.0519(16) 0.0144(13) 0.0126(12) 0.0041(11)
C9 0.0264(12) 0.0435(14) 0.074(2) 0.0162(15) 0.0071(12) -0.0011(12)
C10 0.0295(12) 0.0356(13) 0.0710(19) 0.0032(15) -0.0010(14) -0.0050(10)
C11 0.0330(13) 0.0502(15) 0.0299(12) -0.0006(11) 0.0059(10) 0.0037(11)
C12 0.0365(13) 0.0437(14) 0.0297(11) -0.0064(10) -0.0013(10) 0.0059(10)
N13 0.0276(10) 0.0424(11) 0.0256(9) -0.0006(8) -0.0018(8) 0.0032(8)
C14 0.0255(11) 0.0329(11) 0.0239(10) 0.0000(8) -0.0005(8) -0.0003(9)
C15 0.0358(12) 0.0379(12) 0.0345(13) 0.0052(10) -0.0042(10) -0.0085(10)
C16 0.0262(12) 0.0447(14) 0.0335(12) -0.0025(11) 0.0023(10) 0.0011(10)
C17 0.0260(13) 0.067(2) 0.0373(14) -0.0036(13) 0.0013(10) 0.0027(12)
C18 0.0296(13) 0.073(2) 0.0398(14) -0.0062(14) -0.0048(11) 0.0070(13)
C19 0.0314(13) 0.0475(14) 0.0291(12) 0.0027(10) -0.0041(10) 0.0015(10)
O20 0.0391(10) 0.0690(12) 0.0290(8) -0.0025(9) -0.0072(9) 0.0048(9)
C21 0.0506(19) 0.0427(18) 0.066(2) 0.0043(17) -0.0121(18) -0.0010(16)
Cl22 0.0550(10) 0.0807(10) 0.0502(7) -0.0013(8) -0.0150(6) 0.0210(8)
Cl23 0.089(2) 0.0648(14) 0.0833(17) -0.0288(13) 0.0082(15) -0.0014(16)
Cl24 0.0523(9) 0.127(2) 0.151(3) 0.022(2) -0.0107(13) -0.0348(11)
C25 0.071(4) 0.050(4) 0.075(4) -0.005(3) -0.030(4) -0.001(3)
Cl26 0.111(5) 0.059(2) 0.063(3) -0.0177(19) -0.030(3) 0.019(3)
Cl27 0.0318(19) 0.047(3) 0.056(3) -0.0139(19) -0.0096(16) 0.0025(14)
Cl28 0.065(3) 0.081(3) 0.131(5) 0.014(3) -0.034(3) -0.026(2)

loop_
_atom_type_symbol
_atom_type_scat_dispersion_real
_atom_type_scat_dispersion_imag
_atom_type_scat_Cromer_Mann_a1
_atom_type_scat_Cromer_Mann_b1
_atom_type_scat_Cromer_Mann_a2
_atom_type_scat_Cromer_Mann_b2
_atom_type_scat_Cromer_Mann_a3
_atom_type_scat_Cromer_Mann_b3
_atom_type_scat_Cromer_Mann_a4
_atom_type_scat_Cromer_Mann_b4
_atom_type_scat_Cromer_Mann_c
_atom_type_scat_source
C 0.0033 0.0016 2.3100 20.8439 1.0200 10.2075 1.5886 0.5687 0.8650 51.6512 0.2156 'International Tables Vol C 4.2.6.8 and 6.1.1.4'
H 0.0000 0.0000 0.4930 10.5109 0.3229 26.1257 0.1402 3.1424 0.0408 57.7998 0.0030 'International Tables Vol C 4.2.6.8 and 6.1.1.4'
Br -0.2901 2.4595 17.1789 2.1723 5.2358 16.5796 5.6377 0.2609 3.9851 41.4328 2.9557 'International Tables Vol C 4.2.6.8 and 6.1.1.4'
N 0.0061 0.0033 12.2126 0.0057 3.1322 9.8933 2.0125 28.9975 1.1663 0.5826 -11.5290 'International Tables Vol C 4.2.6.8 and 6.1.1.4'
O 0.0106 0.0060 3.0485 13.2771 2.2868 5.7011 1.5463 0.3239 0.8670 32.9089 0.2508 'International Tables Vol C 4.2.6.8 and 6.1.1.4'
Cl 0.1484 0.1585 11.4604 0.0104 7.1964 1.1662 6.2556 18.5194 1.6455 47.7784 -9.5574 'International Tables Vol C 4.2.6.8 and 6.1.1.4'

loop_
_geom_angle_atom_site_label_1
_geom_angle_atom_site_label_2
_geom_angle_atom_site_label_3
_geom_angle
_geom_angle_publ_flag
Br1 C2 C3 119.8(2) yes
Br1 C2 C10 121.2(2) yes
C3 C2 C10 119.0(3) yes
C2 C3 N4 130.7(2) yes
C2 C3 C7 121.0(2) yes
N4 C3 C7 108.3(2) yes
C3 N4 C5 108.0(2) yes
C3 N4 H41 126.0 no
C5 N4 H41 125.9 no
N4 C5 C6 110.2(2) yes
N4 C5 C14 122.6(2) yes
C6 C5 C14 127.2(2) yes
C5 C6 C7 106.6(2) yes
C5 C6 C11 121.9(2) yes
C7 C6 C11 131.5(2) yes
C6 C7 C3 106.8(2) yes
C6 C7 C8 134.0(3) yes
C3 C7 C8 119.2(3) yes
C7 C8 C9 118.5(3) yes
C7 C8 H81 120.6 no
C9 C8 H81 120.8 no
C8 C9 C10 122.1(3) yes
C8 C9 H91 117.7 no
C10 C9 H91 120.1 no
C9 C10 C2 120.1(3) yes
C9 C10 H101 120.0 no
C2 C10 H101 119.8 no
C6 C11 C12 108.2(2) yes
C6 C11 H111 111.1 no
C12 C11 H111 109.4 no
C6 C11 H112 110.9 no
C12 C11 H112 109.0 no
H111 C11 H112 108.2 no
C11 C12 N13 110.4(2) yes
C11 C12 H121 108.5 no
N13 C12 H121 108.3 no
C11 C12 H122 112.6 no
N13 C12 H122 108.7 no
H121 C12 H122 108.3 no
C12 N13 C14 116.3(2) yes
C12 N13 C19 119.0(2) yes
C14 N13 C19 124.7(2) yes
C5 C14 N13 105.81(19) yes
C5 C14 C15 110.8(2) yes
N13 C14 C15 110.0(2) yes
C5 C14 C16 109.1(2) yes
N13 C14 C16 110.1(2) yes
C15 C14 C16 111.0(2) yes
C14 C15 H151 109.7 no
C14 C15 H152 108.4 no
H151 C15 H152 111.2 no
C14 C15 H153 109.9 no
H151 C15 H153 108.9 no
H152 C15 H153 108.7 no
C14 C16 C17 111.1(2) yes
C14 C16 H161 108.2 no
C17 C16 H161 109.8 no
C14 C16 H162 108.8 no
C17 C16 H162 110.1 no
H161 C16 H162 108.7 no
C16 C17 C18 108.3(2) yes
C16 C17 H171 110.9 no
C18 C17 H171 107.3 no
C16 C17 H172 110.8 no
C18 C17 H172 110.4 no
H171 C17 H172 109.0 no
C17 C18 C19 115.2(2) yes
C17 C18 H181 110.1 no
C19 C18 H181 104.1 no
C17 C18 H182 110.5 no
C19 C18 H182 106.4 no
H181 C18 H182 110.4 no
C18 C19 N13 120.3(2) yes
C18 C19 O20 118.8(2) yes
N13 C19 O20 120.9(3) yes
Cl22 C21 Cl23 110.61(6) yes
Cl22 C21 Cl24 110.54(6) yes
Cl23 C21 Cl24 110.61(6) yes
Cl22 C21 H211 107.9 no
Cl23 C21 H211 108.7 no
Cl24 C21 H211 108.5 no
Cl26 C25 Cl27 110.58(6) yes
Cl26 C25 Cl28 110.60(6) yes
Cl27 C25 Cl28 110.59(6) yes
Cl26 C25 H251 108.9 no
Cl27 C25 H251 108.4 no
Cl28 C25 H251 107.6 no

loop_
_geom_bond_atom_site_label_1
_geom_bond_atom_site_label_2
_geom_bond_distance
_geom_bond_publ_flag
Br1 C2 1.889(3) yes
C2 C3 1.391(4) yes
C2 C10 1.384(4) yes
C3 N4 1.374(3) yes
C3 C7 1.416(4) yes
N4 C5 1.385(3) yes
N4 H41 0.840 no
C5 C6 1.374(3) yes
C5 C14 1.502(3) yes
C6 C7 1.429(4) yes
C6 C11 1.499(4) yes
C7 C8 1.415(4) yes
C8 C9 1.371(5) yes
C8 H81 0.926 no
C9 C10 1.399(5) yes
C9 H91 0.936 no
C10 H101 0.914 no
C11 C12 1.527(4) yes
C11 H111 0.972 no
C11 H112 0.984 no
C12 N13 1.477(3) yes
C12 H121 0.976 no
C12 H122 0.968 no
N13 C14 1.489(3) yes
N13 C19 1.349(3) yes
C14 C15 1.534(3) yes
C14 C16 1.536(3) yes
C15 H151 0.958 no
C15 H152 0.967 no
C15 H153 0.945 no
C16 C17 1.516(4) yes
C16 H161 0.957 no
C16 H162 0.977 no
C17 C18 1.520(4) yes
C17 H171 0.952 no
C17 H172 0.966 no
C18 C19 1.507(4) yes
C18 H181 0.961 no
C18 H182 0.969 no
C19 O20 1.244(3) yes
C21 Cl22 1.738(3) yes
C21 Cl23 1.746(3) yes
C21 Cl24 1.743(3) yes
C21 H211 0.972 no
C25 Cl26 1.740(5) yes
C25 Cl27 1.743(5) yes
C25 Cl28 1.744(5) yes
C25 H251 0.976 no

loop_
_geom_hbond_atom_site_label_D
_geom_hbond_atom_site_label_H
_geom_hbond_atom_site_label_A
_geom_hbond_site_symmetry_A
_geom_hbond_angle_DHA
_geom_hbond_distance_DH
_geom_hbond_distance_HA
_geom_hbond_distance_DA
_geom_hbond_publ_flag
C16 H161 O20 2_565 155.41(8) 0.957 2.333 3.229(4) yes
C21 H211 C7 . 169.72(8) 0.972 2.550 3.511(4) yes
C25 H211 C7 . 144.9(5) 1.109 2.550 3.517(4) yes
C25 H251 C7 . 157.0(2) 0.976 2.597 3.517(4) yes
N4 H41 O20 2_565 166.32(9) 0.840 1.985 2.809(4) yes
